data_7237167
loop_
_publ_author_name
'Szimhardt, Norbert'
'Wurzenberger, Maximilian H. H.'
'Zeisel, Lukas'
'Gruhne, Michael S.'
'Lommel, Marcus'
'Stierstorfer, J\"org'

_publ_section_title
;
 Maximization of the energy capability level in transition metal complexes
 through application of 1-amino- and 2-amino-5H-tetrazole ligands
;
_journal_issue 33
_journal_name_full 'Journal of Materials Chemistry A'
_journal_page_first 16257
_journal_paper_doi 10.1039/C8TA06326E
_journal_volume 6
_journal_year 2018
_chemical_formula_moiety 'C4 H16 Cu N20 O2, 2(Cl O4)'
_chemical_formula_sum 'C4 H16 Cl2 Cu N20 O10'
_chemical_formula_weight 638.82
_chemical_name_common 'diaqua tetrakis(2-aminotetrazolyl) copper(II) diperchlorate'
_chemical_name_systematic
;
diaqua tetrakis(2-aminotetrazolyl) copper(II) diperchlorate
;
_space_group_IT_number 86
_space_group_name_Hall '-P 4bc'
_space_group_name_H-M_alt 'P 42/n :2'
_symmetry_cell_setting tetragonal
_symmetry_Int_Tables_number 86
_symmetry_space_group_name_Hall '-P 4bc'
_symmetry_space_group_name_H-M 'P 42/n :2'
_atom_sites_solution_hydrogens difmap
_audit_creation_date
;
'Thu Nov 24 22:02:45 2016'
;
_audit_creation_method SHELXL-2013
_audit_update_record
;
2018-04-04 deposited with the CCDC.
2018-08-03 downloaded from the CCDC.
;
_cell_angle_alpha 90
_cell_angle_beta 90
_cell_angle_gamma 90
_cell_formula_units_Z 2
_cell_length_a 10.3883(3)
_cell_length_b 10.3883(3)
_cell_length_c 10.0967(8)
_cell_measurement_reflns_used 1518
_cell_measurement_temperature 173(2)
_cell_measurement_theta_max 31.3340
_cell_measurement_theta_min 4.3970
_cell_volume 1089.60(10)
_computing_cell_refinement
;
CrysAlisPro, Agilent Technologies,
Version 1.171.37.33 (release 27-03-2014 CrysAlis171 .NET)
(compiled Mar 27 2014,17:12:48)
;
_computing_data_collection
;
CrysAlisPro, Agilent Technologies,
Version 1.171.37.33 (release 27-03-2014 CrysAlis171 .NET)
(compiled Mar 27 2014,17:12:48)
;
_computing_data_reduction
;
CrysAlisPro, Agilent Technologies,
Version 1.171.37.33 (release 27-03-2014 CrysAlis171 .NET)
(compiled Mar 27 2014,17:12:48)
;
_computing_structure_refinement 'SHELXL-2013 (Sheldrick, 2013)'
_diffrn_ambient_temperature 173(2)
_diffrn_detector 'CCD plate'
_diffrn_detector_area_resol_mean 15.9809
_diffrn_detector_type Sapphire3
_diffrn_measured_fraction_theta_full 0.995
_diffrn_measured_fraction_theta_max 0.995
_diffrn_measurement_details
;
#__ type_ start__ end____ width___ exp.time_
  1 omega  -60.00  -34.00   1.0000   18.0000
omega____ theta____ kappa____ phi______ frames
    -      -28.6994 -179.0000 -120.0000 26

#__ type_ start__ end____ width___ exp.time_
  2 omega -111.00  -84.00   1.0000   18.0000
omega____ theta____ kappa____ phi______ frames
    -      -28.6994  179.0000   90.0000 27

#__ type_ start__ end____ width___ exp.time_
  3 omega  -62.00    6.00   1.0000   18.0000
omega____ theta____ kappa____ phi______ frames
    -      -28.6994   77.0000  -60.0000 68

#__ type_ start__ end____ width___ exp.time_
  4 omega  -22.00   42.00   1.0000   18.0000
omega____ theta____ kappa____ phi______ frames
    -      -28.6994   57.0000 -150.0000 64

#__ type_ start__ end____ width___ exp.time_
  5 omega  -92.00   44.00   1.0000   18.0000
omega____ theta____ kappa____ phi______ frames
    -      -28.6994   19.0000 -180.0000 136

#__ type_ start__ end____ width___ exp.time_
  6 omega   65.00  109.00   1.0000   18.0000
omega____ theta____ kappa____ phi______ frames
    -       29.7932 -179.0000 -120.0000 44

#__ type_ start__ end____ width___ exp.time_
  7 omega   36.00   61.00   1.0000   18.0000
omega____ theta____ kappa____ phi______ frames
    -       29.7932  179.0000    0.0000 25

#__ type_ start__ end____ width___ exp.time_
  8 omega  -13.00   75.00   1.0000   18.0000
omega____ theta____ kappa____ phi______ frames
    -       29.7932  -99.0000   30.0000 88

;
_diffrn_measurement_device 'four-circle diffractometer'
_diffrn_measurement_device_type 'Xcalibur, Sapphire3'
_diffrn_measurement_method '\w scans'
_diffrn_orient_matrix_UB_11 -0.0112621000
_diffrn_orient_matrix_UB_12 0.0112328000
_diffrn_orient_matrix_UB_13 -0.0682935000
_diffrn_orient_matrix_UB_21 0.0497204000
_diffrn_orient_matrix_UB_22 -0.0440252000
_diffrn_orient_matrix_UB_23 -0.0164358000
_diffrn_orient_matrix_UB_31 -0.0454331000
_diffrn_orient_matrix_UB_32 -0.0509572000
_diffrn_orient_matrix_UB_33 -0.0009596000
_diffrn_radiation_monochromator graphite
_diffrn_radiation_probe x-ray
_diffrn_radiation_type MoK\a
_diffrn_radiation_wavelength 0.71073
_diffrn_reflns_av_R_equivalents 0.0532
_diffrn_reflns_av_sigmaI/netI 0.1014
_diffrn_reflns_av_unetI/netI 0.0303
_diffrn_reflns_Laue_measured_fraction_full 0.995
_diffrn_reflns_Laue_measured_fraction_max 0.995
_diffrn_reflns_limit_h_max 11
_diffrn_reflns_limit_h_min -12
_diffrn_reflns_limit_k_max 8
_diffrn_reflns_limit_k_min -12
_diffrn_reflns_limit_l_max 12
_diffrn_reflns_limit_l_min -12
_diffrn_reflns_number 8313
_diffrn_reflns_point_group_measured_fraction_full 0.995
_diffrn_reflns_point_group_measured_fraction_max 0.995
_diffrn_reflns_theta_full 25.242
_diffrn_reflns_theta_max 25.989
_diffrn_reflns_theta_min 4.413
_diffrn_source 'Enhance (Mo) X-ray Source'
_exptl_absorpt_coefficient_mu 1.342
_exptl_absorpt_correction_T_max 1.00000
_exptl_absorpt_correction_T_min 0.84002
_exptl_absorpt_correction_type multi-scan
_exptl_absorpt_process_details
;
CrysAlisPro, Agilent Technologies,
Version 1.171.37.33 (release 27-03-2014 CrysAlis171 .NET)
(compiled Mar 27 2014,17:12:48)
Empirical absorption correction using spherical harmonics,
 implemented in SCALE3 ABSPACK scaling algorithm.
;
_exptl_crystal_colour blue
_exptl_crystal_density_diffrn 1.947
_exptl_crystal_description block
_exptl_crystal_F_000 646
_exptl_crystal_size_max 0.400
_exptl_crystal_size_mid 0.150
_exptl_crystal_size_min 0.100
_refine_diff_density_max 0.740
_refine_diff_density_min -0.636
_refine_diff_density_rms 0.085
_refine_ls_extinction_method none
_refine_ls_goodness_of_fit_ref 1.058
_refine_ls_hydrogen_treatment refall
_refine_ls_matrix_type full
_refine_ls_number_parameters 113
_refine_ls_number_reflns 1067
_refine_ls_number_restraints 58
_refine_ls_restrained_S_all 1.362
_refine_ls_R_factor_all 0.0494
_refine_ls_R_factor_gt 0.0389
_refine_ls_shift/su_max 0.008
_refine_ls_shift/su_mean 0.001
_refine_ls_structure_factor_coef Fsqd
_refine_ls_weighting_details 'w=1/[\s^2^(Fo^2^)+(0.0528P)^2^+1.6507P] where P=(Fo^2^+2Fc^2^)/3'
_refine_ls_weighting_scheme calc
_refine_ls_wR_factor_gt 0.0991
_refine_ls_wR_factor_ref 0.1049
_reflns_Friedel_coverage 0.000
_reflns_number_gt 879
_reflns_number_total 1067
_reflns_threshold_expression 'I > 2\s(I)'
_cod_data_source_file c8ta06326e2.cif
_cod_data_source_block lx565
_cod_original_cell_volume 1089.60(11)
_cod_original_sg_symbol_H-M 'P 42/n '
_cod_database_code 7237167
_shelx_space_group_comment
;
The symmetry employed for this shelxl refinement is uniquely defined
by the following loop, which should always be used as a source of
symmetry information in preference to the above space-group names.
They are only intended as comments.
;
_shelx_estimated_absorpt_t_min 0.616
_shelx_estimated_absorpt_t_max 0.878
_shelxl_version_number 2013-4

loop_
_space_group_symop_operation_xyz
'x, y, z'
'-y, x+1/2, z+1/2'
'-x+1/2, -y+1/2, z'
'y+1/2, -x, z+1/2'
'-x, -y, -z'
'y, -x-1/2, -z-1/2'
'x-1/2, y-1/2, -z'
'-y-1/2, x, -z-1/2'

loop_
_atom_site_label
_atom_site_type_symbol
_atom_site_fract_x
_atom_site_fract_y
_atom_site_fract_z
_atom_site_U_iso_or_equiv
_atom_site_adp_type
_atom_site_occupancy
_atom_site_site_symmetry_order
_atom_site_calc_flag
_atom_site_refinement_flags_posn
_atom_site_refinement_flags_adp
_atom_site_refinement_flags_occupancy
_atom_site_disorder_assembly
_atom_site_disorder_group
Cu1 Cu 0.2500 0.2500 0.2500 0.0132(2) Uani 1 4 d S T P . .
O1 O 0.2500 0.2500 0.0211(4) 0.0247(8) Uani 1 2 d S T P . .
N1 N 0.1162(2) 0.1083(2) 0.2539(3) 0.0148(5) Uani 1 1 d . . . . .
N2 N 0.0220(2) 0.1075(2) 0.1642(3) 0.0173(6) Uani 1 1 d . . . . .
N3 N -0.0513(2) 0.0123(2) 0.2011(3) 0.0197(6) Uani 1 1 d . . . . .
N4 N -0.0130(3) -0.0510(3) 0.3077(3) 0.0302(7) Uani 1 1 d . . . . .
N5 N -0.1614(3) -0.0239(3) 0.1310(4) 0.0260(7) Uani 1 1 d . . . . .
C1 C 0.0923(3) 0.0132(3) 0.3395(4) 0.0223(7) Uani 1 1 d . . . . .
Cl1 Cl 0.2500 0.7500 0.13602(10) 0.0215(3) Uani 1 2 d DS T P . .
O3 O 0.2500 0.7500 0.2783(3) 0.0257(7) Uani 1 2 d DS T P A .
O2 O 0.1245(10) 0.711(3) 0.0881(7) 0.066(7) Uiso 0.155(7) 1 d D . P A -1
O4 O 0.346(2) 0.660(2) 0.0877(7) 0.069(7) Uiso 0.155(7) 1 d D . P A -1
O1A O 0.279(2) 0.8771(7) 0.0867(6) 0.017(2) Uiso 0.155(7) 1 d D U P A -1
O2B O 0.2642(9) 0.6224(4) 0.0853(6) 0.0210(19) Uiso 0.345(7) 1 d D . P A -2
O1B O 0.3379(7) 0.8385(7) 0.0758(6) 0.0223(17) Uiso 0.345(7) 1 d D U P A -2
O4B O 0.1176(4) 0.7942(8) 0.1029(6) 0.0166(17) Uiso 0.345(7) 1 d D . P A -2
H1 H 0.140(4) -0.004(4) 0.405(4) 0.032(11) Uiso 1 1 d . . . . .
H5A H -0.166(4) 0.028(4) 0.072(4) 0.024(11) Uiso 1 1 d . . . . .
H5B H -0.224(5) -0.013(5) 0.187(5) 0.053(14) Uiso 1 1 d . . . . .
H1A H 0.284(4) 0.300(3) -0.018(4) 0.025(11) Uiso 1 1 d . . . . .

loop_
_atom_site_aniso_label
_atom_site_aniso_U_11
_atom_site_aniso_U_22
_atom_site_aniso_U_33
_atom_site_aniso_U_23
_atom_site_aniso_U_13
_atom_site_aniso_U_12
Cu1 0.0101(3) 0.0101(3) 0.0194(4) 0.000 0.000 0.000
O1 0.036(2) 0.0174(17) 0.0206(19) 0.000 0.000 -0.0099(16)
N1 0.0120(12) 0.0133(12) 0.0192(14) 0.0010(10) -0.0012(10) 0.0017(10)
N2 0.0157(12) 0.0149(13) 0.0214(14) -0.0012(11) -0.0008(11) -0.0011(10)
N3 0.0130(12) 0.0118(12) 0.0343(17) -0.0008(11) -0.0040(11) -0.0009(10)
N4 0.0202(15) 0.0223(15) 0.048(2) 0.0165(14) -0.0070(14) -0.0062(12)
N5 0.0158(14) 0.0183(15) 0.044(2) -0.0044(15) -0.0087(14) -0.0022(11)
C1 0.0171(16) 0.0222(17) 0.0276(19) 0.0083(14) 0.0013(14) 0.0000(13)
Cl1 0.0294(6) 0.0199(5) 0.0152(6) 0.000 0.000 -0.0054(5)
O3 0.0290(18) 0.0288(18) 0.0192(17) 0.000 0.000 -0.0003(15)

loop_
_atom_type_symbol
_atom_type_description
_atom_type_scat_dispersion_real
_atom_type_scat_dispersion_imag
_atom_type_scat_source
C C 0.0033 0.0016 'International Tables Vol C Tables 4.2.6.8 and 6.1.1.4'
Cl Cl 0.1484 0.1585 'International Tables Vol C Tables 4.2.6.8 and 6.1.1.4'
Cu Cu 0.3201 1.2651 'International Tables Vol C Tables 4.2.6.8 and 6.1.1.4'
N N 0.0061 0.0033 'International Tables Vol C Tables 4.2.6.8 and 6.1.1.4'
O O 0.0106 0.0060 'International Tables Vol C Tables 4.2.6.8 and 6.1.1.4'
H H 0.0000 0.0000 'International Tables Vol C Tables 4.2.6.8 and 6.1.1.4'

loop_
_geom_angle_atom_site_label_1
_geom_angle_atom_site_label_2
_geom_angle_atom_site_label_3
_geom_angle
_geom_angle_site_symmetry_1
_geom_angle_site_symmetry_3
N1 Cu1 N1 177.78(14) 3 .
N1 Cu1 N1 90.021(3) 3 8_656
N1 Cu1 N1 90.021(3) . 8_656
N1 Cu1 N1 90.021(3) 3 6_566
N1 Cu1 N1 90.022(3) . 6_566
N1 Cu1 N1 177.78(14) 8_656 6_566
N1 Cu1 O1 91.11(7) 3 .
N1 Cu1 O1 91.11(7) . .
N1 Cu1 O1 88.89(7) 8_656 .
N1 Cu1 O1 88.89(7) 6_566 .
N1 Cu1 O1 88.89(7) 3 6_566
N1 Cu1 O1 88.89(7) . 6_566
N1 Cu1 O1 91.11(7) 8_656 6_566
N1 Cu1 O1 91.11(7) 6_566 6_566
O1 Cu1 O1 180.0 . 6_566
Cu1 O1 H1A 122(3) . .
N2 N1 C1 107.4(3) . .
N2 N1 Cu1 119.66(19) . .
C1 N1 Cu1 132.7(2) . .
N3 N2 N1 103.8(2) . .
N2 N3 N4 115.8(3) . .
N2 N3 N5 122.5(3) . .
N4 N3 N5 121.7(3) . .
C1 N4 N3 101.3(3) . .
N3 N5 H5A 104(3) . .
N3 N5 H5B 104(3) . .
H5A N5 H5B 110(4) . .
N4 C1 N1 111.7(3) . .
N4 C1 H1 125(3) . .
N1 C1 H1 124(3) . .
O1B Cl1 O2B 112.2(3) . .
O1B Cl1 O3 115.1(3) . .
O2B Cl1 O3 111.0(3) . .
O3 Cl1 O1A 110.2(3) . .
O3 Cl1 O4 109.7(3) . .
O1A Cl1 O4 109.1(3) . .
O3 Cl1 O2 109.5(3) . .
O1A Cl1 O2 109.3(3) . .
O4 Cl1 O2 109.1(3) . .
O1B Cl1 O4B 107.2(3) . .
O2B Cl1 O4B 107.5(3) . .
O3 Cl1 O4B 103.0(2) . .

loop_
_geom_bond_atom_site_label_1
_geom_bond_atom_site_label_2
_geom_bond_distance
_geom_bond_site_symmetry_2
Cu1 N1 2.025(2) 3
Cu1 N1 2.025(2) .
Cu1 N1 2.025(2) 8_656
Cu1 N1 2.025(2) 6_566
Cu1 O1 2.311(4) .
Cu1 O1 2.311(4) 6_566
O1 H1A 0.74(4) .
N1 N2 1.334(4) .
N1 C1 1.335(4) .
N2 N3 1.303(3) .
N3 N4 1.323(4) .
N3 N5 1.396(4) .
N4 C1 1.321(4) .
N5 H5A 0.81(4) .
N5 H5B 0.87(5) .
C1 H1 0.84(4) .
Cl1 O1B 1.431(4) .
Cl1 O2B 1.429(4) .
Cl1 O3 1.436(3) .
Cl1 O1A 1.444(4) .
Cl1 O4 1.449(4) .
Cl1 O2 1.448(4) .
Cl1 O4B 1.488(4) .

loop_
_geom_torsion_atom_site_label_1
_geom_torsion_atom_site_label_2
_geom_torsion_atom_site_label_3
_geom_torsion_atom_site_label_4
_geom_torsion
C1 N1 N2 N3 -0.4(3)
Cu1 N1 N2 N3 -174.85(19)
N1 N2 N3 N4 -0.4(4)
N1 N2 N3 N5 -178.5(3)
N2 N3 N4 C1 1.1(4)
N5 N3 N4 C1 179.2(3)
N3 N4 C1 N1 -1.3(4)
N2 N1 C1 N4 1.1(4)
Cu1 N1 C1 N4 174.5(2)
